data_7150961
loop_
_publ_author_name
'Chau, Chi-Min'
'Liu, Kuan-Miao'

_publ_section_title
;
 Diels--Alder reactions of three fused nitrogen-containing bicyclic
 enones: an efficient method toward novel nitrogen-containing angular
 tricyclic skeletons
;
_journal_issue 17
_journal_name_full 'Organic &amp; Biomolecular Chemistry'
_journal_page_first 3127
_journal_page_last 3134
_journal_paper_doi 10.1039/b806773m
_journal_volume 6
_journal_year 2008
_chemical_formula_sum 'C19 H21 N O4 S'
_chemical_formula_weight 359.43
_chemical_name_systematic
;
?
;
_space_group_IT_number 29
_symmetry_cell_setting orthorhombic
_symmetry_space_group_name_Hall 'P 2c -2ac'
_symmetry_space_group_name_H-M 'P c a 21'
_atom_sites_solution_hydrogens geom
_atom_sites_solution_primary direct
_atom_sites_solution_secondary difmap
_audit_creation_method SHELXL-97
_cell_angle_alpha 90.00
_cell_angle_beta 90.00
_cell_angle_gamma 90.00
_cell_formula_units_Z 8
_cell_length_a 16.537(3)
_cell_length_b 12.716(2)
_cell_length_c 16.984(3)
_cell_measurement_reflns_used 1013
_cell_measurement_temperature 295(2)
_cell_measurement_theta_max 25
_cell_measurement_theta_min 2.5
_cell_volume 3571.5(11)
_computing_cell_refinement 'Bruker SMART'
_computing_data_collection 'Bruker SMART'
_computing_data_reduction 'Bruker SHELXTL'
_computing_molecular_graphics 'Bruker SHELXTL'
_computing_publication_material 'Bruker SHELXTL'
_computing_structure_refinement 'SHELXL-97 (Sheldrick, 1997)'
_computing_structure_solution 'SHELXS-97 (Sheldrick, 1990)'
_diffrn_ambient_temperature 295(2)
_diffrn_measured_fraction_theta_full 0.953
_diffrn_measured_fraction_theta_max 0.953
_diffrn_measurement_device_type 'CCD area detector'
_diffrn_measurement_method 'phi and omega scans'
_diffrn_radiation_monochromator graphite
_diffrn_radiation_source 'fine-focus sealed tube'
_diffrn_radiation_type MoK\a
_diffrn_radiation_wavelength 0.71073
_diffrn_reflns_av_R_equivalents 0.0617
_diffrn_reflns_av_sigmaI/netI 0.0703
_diffrn_reflns_limit_h_max 21
_diffrn_reflns_limit_h_min -22
_diffrn_reflns_limit_k_max 15
_diffrn_reflns_limit_k_min -16
_diffrn_reflns_limit_l_max 22
_diffrn_reflns_limit_l_min -18
_diffrn_reflns_number 21209
_diffrn_reflns_theta_full 28.30
_diffrn_reflns_theta_max 28.30
_diffrn_reflns_theta_min 1.60
_exptl_absorpt_coefficient_mu 0.205
_exptl_absorpt_correction_T_max 0.94430
_exptl_absorpt_correction_T_min 0.74399
_exptl_absorpt_correction_type empirical
_exptl_crystal_colour Colourless
_exptl_crystal_density_diffrn 1.337
_exptl_crystal_density_meas ?
_exptl_crystal_density_method .
_exptl_crystal_description Equant
_exptl_crystal_F_000 1520
_exptl_crystal_size_max 0.40
_exptl_crystal_size_mid 0.30
_exptl_crystal_size_min 0.25
_refine_diff_density_max 2.293
_refine_diff_density_min -0.449
_refine_diff_density_rms 0.172
_refine_ls_abs_structure_details 'Flack H D (1983), Acta Cryst. A39, 876-881'
_refine_ls_abs_structure_Flack 0.44(17)
_refine_ls_extinction_method none
_refine_ls_goodness_of_fit_ref 1.011
_refine_ls_hydrogen_treatment mixed
_refine_ls_matrix_type full
_refine_ls_number_parameters 450
_refine_ls_number_reflns 7620
_refine_ls_number_restraints 0
_refine_ls_restrained_S_all 1.011
_refine_ls_R_factor_all 0.1826
_refine_ls_R_factor_gt 0.1268
_refine_ls_shift/su_max 0.003
_refine_ls_shift/su_mean 0.000
_refine_ls_structure_factor_coef Fsqd
_refine_ls_weighting_details 'calc w=1/[\s^2^(Fo^2^)+(0.2000P)^2^+0.0000P] where P=(Fo^2^+2Fc^2^)/3'
_refine_ls_weighting_scheme calc
_refine_ls_wR_factor_gt 0.2733
_refine_ls_wR_factor_ref 0.3135
_reflns_number_gt 4067
_reflns_number_total 7620
_reflns_threshold_expression >2sigma(I)
_cod_data_source_file b806773m.txt
_cod_data_source_block fb10m
_cod_depositor_comments
;
The following automatic conversions were performed:
'_symmetry_cell_setting' value 'Orthorhombic' changed to 'orthorhombic'
according to '/home/saulius/struct/CIF-dictionaries/cif_core.dic'
dictionary named 'cif_core.dic' version 2.4.1 from 2010-06-29.

Automatic conversion script
Id: cif_fix_enum 1527 2010-12-29 10:47:43Z saulius 
;
_cod_original_cell_volume 3571.5(10)
_cod_original_sg_symbol_H-M Pca2(1)
_cod_database_code 7150961

loop_
_symmetry_equiv_pos_as_xyz
'x, y, z'
'-x, -y, z+1/2'
'x+1/2, -y, z'
'-x+1/2, y, z+1/2'

loop_
_atom_site_label
_atom_site_type_symbol
_atom_site_fract_x
_atom_site_fract_y
_atom_site_fract_z
_atom_site_U_iso_or_equiv
_atom_site_adp_type
_atom_site_occupancy
_atom_site_symmetry_multiplicity
_atom_site_calc_flag
_atom_site_refinement_flags
_atom_site_disorder_assembly
_atom_site_disorder_group
S1 S 0.29603(10) 0.49502(13) 0.4218 0.0490(4) Uani 1 1 d . . .
S2 S -0.05540(11) -0.02816(15) -0.08492(14) 0.0577(5) Uani 1 1 d . . .
O1 O 0.3717(3) 0.5469(4) 0.4273(4) 0.0765(18) Uani 1 1 d . . .
O2 O 0.2479(4) 0.4808(5) 0.4914(3) 0.0730(16) Uani 1 1 d . . .
O3 O 0.0510(3) 0.5697(5) 0.2640(4) 0.0754(18) Uani 1 1 d . . .
O4 O 0.0667(4) 0.8643(4) 0.1168(6) 0.100(2) Uani 1 1 d . . .
O5 O -0.0087(4) -0.0528(5) -0.1538(3) 0.084(2) Uani 1 1 d . . .
O6 O -0.1304(3) 0.0190(4) -0.0931(4) 0.0698(16) Uani 1 1 d . . .
O7 O 0.1896(3) 0.0602(5) 0.0685(4) 0.0765(18) Uani 1 1 d . . .
O8 O 0.1697(5) 0.3667(5) 0.2099(5) 0.093(2) Uani 1 1 d . . .
N1 N 0.2385(3) 0.5598(4) 0.3619(3) 0.0467(13) Uani 1 1 d . . .
N2 N 0.0024(3) 0.0441(4) -0.0297(3) 0.0441(13) Uani 1 1 d . . .
C1 C 0.1525(4) 0.5202(6) 0.3578(5) 0.0505(17) Uani 1 1 d . . .
H1B H 0.1509 0.4444 0.3512 0.061 Uiso 1 1 calc R . .
H1C H 0.1224 0.5391 0.4047 0.061 Uiso 1 1 calc R . .
C2 C 0.1196(4) 0.5756(6) 0.2862(5) 0.0494(16) Uani 1 1 d . . .
C3 C 0.1874(4) 0.6397(5) 0.2453(5) 0.0431(15) Uani 1 1 d . . .
C4 C 0.1818(5) 0.6375(6) 0.1608(5) 0.0549(18) Uani 1 1 d . . .
H4A H 0.2065 0.5819 0.1345 0.066 Uiso 1 1 calc R . .
C5 C 0.1433(5) 0.7102(6) 0.1171(6) 0.068(2) Uani 1 1 d . . .
H5A H 0.1414 0.7039 0.0625 0.082 Uiso 1 1 calc R . .
C6 C 0.1038(5) 0.8010(6) 0.1571(6) 0.064(2) Uani 1 1 d . . .
C7 C 0.1079(5) 0.8074(6) 0.2433(6) 0.065(2) Uani 1 1 d . . .
H7A H 0.0587 0.7772 0.2648 0.078 Uiso 1 1 calc R . .
H7B H 0.1092 0.8809 0.2583 0.078 Uiso 1 1 calc R . .
C8 C 0.1800(5) 0.7522(5) 0.2811(5) 0.0535(17) Uani 1 1 d . . .
H8A H 0.1693 0.7452 0.3376 0.064 Uiso 1 1 calc R . .
C9 C 0.2577(5) 0.8143(6) 0.2709(6) 0.067(2) Uani 1 1 d . . .
H9A H 0.2667 0.8272 0.2153 0.080 Uiso 1 1 calc R . .
H9B H 0.2521 0.8820 0.2967 0.080 Uiso 1 1 calc R . .
C10 C 0.3304(6) 0.7573(7) 0.3048(6) 0.081(3) Uani 1 1 d . . .
H10A H 0.3788 0.7982 0.2943 0.097 Uiso 1 1 calc R . .
H10B H 0.3242 0.7518 0.3614 0.097 Uiso 1 1 calc R . .
C11 C 0.3408(4) 0.6489(6) 0.2708(6) 0.068(2) Uani 1 1 d . . .
H11A H 0.3848 0.6135 0.2977 0.081 Uiso 1 1 calc R . .
H11B H 0.3552 0.6546 0.2155 0.081 Uiso 1 1 calc R . .
C12 C 0.2636(4) 0.5831(5) 0.2787(4) 0.0424(15) Uani 1 1 d . . .
H12A H 0.2711 0.5165 0.2506 0.051 Uiso 1 1 calc R . .
C13 C 0.3130(4) 0.3709(5) 0.3778(4) 0.0482(17) Uani 1 1 d . . .
C14 C 0.3748(4) 0.3587(6) 0.3247(5) 0.0547(19) Uani 1 1 d . . .
H14A H 0.4107 0.4137 0.3156 0.066 Uiso 1 1 calc R . .
C15 C 0.3837(5) 0.2649(6) 0.2846(6) 0.063(2) Uani 1 1 d . . .
H15A H 0.4252 0.2582 0.2480 0.076 Uiso 1 1 calc R . .
C16 C 0.3333(5) 0.1822(6) 0.2973(5) 0.062(2) Uani 1 1 d . . .
C17 C 0.2722(5) 0.1938(6) 0.3509(6) 0.067(2) Uani 1 1 d . . .
H17A H 0.2375 0.1377 0.3604 0.080 Uiso 1 1 calc R . .
C18 C 0.2606(4) 0.2882(6) 0.3918(5) 0.0554(18) Uani 1 1 d . . .
H18A H 0.2184 0.2951 0.4277 0.066 Uiso 1 1 calc R . .
C19 C 0.3439(7) 0.0813(6) 0.2487(6) 0.084(3) Uani 1 1 d . . .
H19A H 0.3896 0.0889 0.2143 0.126 Uiso 1 1 calc R . .
H19B H 0.2961 0.0691 0.2180 0.126 Uiso 1 1 calc R . .
H19C H 0.3526 0.0229 0.2835 0.126 Uiso 1 1 calc R . .
C20 C 0.0884(4) 0.0076(5) -0.0262(4) 0.0426(15) Uani 1 1 d . . .
H20A H 0.1176 0.0267 -0.0735 0.051 Uiso 1 1 calc R . .
H20B H 0.0915 -0.0679 -0.0188 0.051 Uiso 1 1 calc R . .
C21 C 0.1210(4) 0.0664(5) 0.0455(5) 0.0484(17) Uani 1 1 d . . .
C22 C 0.0544(4) 0.1337(5) 0.0822(4) 0.0407(14) Uani 1 1 d . . .
C23 C 0.0580(4) 0.1377(5) 0.1695(4) 0.0501(17) Uani 1 1 d . . .
H23A H 0.0327 0.0837 0.1970 0.060 Uiso 1 1 calc R . .
C24 C 0.0937(5) 0.2109(6) 0.2108(5) 0.0573(19) Uani 1 1 d . . .
H24A H 0.0938 0.2065 0.2655 0.069 Uiso 1 1 calc R . .
C25 C 0.1340(5) 0.3006(6) 0.1718(5) 0.066(2) Uani 1 1 d . . .
C26 C 0.1340(5) 0.3013(6) 0.0840(5) 0.064(2) Uani 1 1 d . . .
H26A H 0.1843 0.2703 0.0660 0.076 Uiso 1 1 calc R . .
H26B H 0.1334 0.3739 0.0665 0.076 Uiso 1 1 calc R . .
C27 C 0.0645(5) 0.2439(6) 0.0444(5) 0.0546(18) Uani 1 1 d . . .
H27A H 0.0781 0.2344 -0.0113 0.066 Uiso 1 1 calc R . .
C28 C -0.0121(6) 0.3090(6) 0.0493(6) 0.070(2) Uani 1 1 d . . .
H28A H -0.0042 0.3737 0.0201 0.084 Uiso 1 1 calc R . .
H28B H -0.0217 0.3276 0.1039 0.084 Uiso 1 1 calc R . .
C29 C -0.0872(8) 0.2523(8) 0.0170(8) 0.102(4) Uani 1 1 d . . .
H29A H -0.1347 0.2950 0.0267 0.122 Uiso 1 1 calc R . .
H29B H -0.0817 0.2437 -0.0395 0.122 Uiso 1 1 calc R . .
C30 C -0.0982(5) 0.1464(6) 0.0546(6) 0.067(2) Uani 1 1 d . . .
H30A H -0.1421 0.1101 0.0283 0.081 Uiso 1 1 calc R . .
H30B H -0.1138 0.1563 0.1091 0.081 Uiso 1 1 calc R . .
C31 C -0.0231(4) 0.0769(5) 0.0519(4) 0.0420(14) Uani 1 1 d . . .
H31A H -0.0325 0.0139 0.0838 0.050 Uiso 1 1 calc R . .
C32 C -0.0707(4) -0.1486(5) -0.0343(4) 0.0479(17) Uani 1 1 d . . .
C33 C -0.1281(4) -0.1507(5) 0.0268(4) 0.0467(16) Uani 1 1 d . . .
H33A H -0.1597 -0.0921 0.0377 0.056 Uiso 1 1 calc R . .
C34 C -0.1364(4) -0.2421(5) 0.0704(4) 0.0478(16) Uani 1 1 d . . .
H34A H -0.1748 -0.2444 0.1104 0.057 Uiso 1 1 calc R . .
C35 C -0.0890(4) -0.3308(6) 0.0562(5) 0.0543(18) Uani 1 1 d . . .
C36 C -0.0330(5) -0.3234(6) -0.0046(6) 0.063(2) Uani 1 1 d . . .
H36A H -0.0003 -0.3811 -0.0155 0.076 Uiso 1 1 calc R . .
C37 C -0.0241(4) -0.2348(7) -0.0488(5) 0.059(2) Uani 1 1 d . . .
H37A H 0.0139 -0.2332 -0.0892 0.071 Uiso 1 1 calc R . .
C38 C -0.0992(6) -0.4276(6) 0.1048(6) 0.081(3) Uani 1 1 d . . .
H38A H -0.1417 -0.4168 0.1424 0.121 Uiso 1 1 calc R . .
H38B H -0.0496 -0.4425 0.1320 0.121 Uiso 1 1 calc R . .
H38C H -0.1127 -0.4857 0.0713 0.121 Uiso 1 1 calc R . .

loop_
_atom_site_aniso_label
_atom_site_aniso_U_11
_atom_site_aniso_U_22
_atom_site_aniso_U_33
_atom_site_aniso_U_23
_atom_site_aniso_U_13
_atom_site_aniso_U_12
S1 0.0538(9) 0.0625(9) 0.0306(8) 0.0023(8) -0.0131(8) 0.0014(8)
S2 0.0613(11) 0.0804(12) 0.0315(9) 0.0002(10) -0.0101(8) -0.0117(9)
O1 0.071(4) 0.082(4) 0.076(5) 0.002(4) -0.037(4) -0.021(3)
O2 0.083(4) 0.108(4) 0.028(3) 0.003(3) -0.007(3) 0.002(3)
O3 0.043(3) 0.102(4) 0.081(5) 0.021(4) -0.006(3) -0.002(3)
O4 0.109(5) 0.056(3) 0.136(7) 0.017(4) -0.037(5) 0.017(4)
O5 0.100(5) 0.121(5) 0.031(3) -0.015(3) 0.009(3) -0.039(4)
O6 0.060(3) 0.097(4) 0.053(4) 0.010(3) -0.031(3) -0.012(3)
O7 0.044(3) 0.101(5) 0.084(5) -0.022(4) -0.006(3) -0.003(3)
O8 0.118(6) 0.076(4) 0.084(5) -0.021(4) -0.014(4) -0.038(4)
N1 0.051(3) 0.055(3) 0.034(3) 0.003(2) -0.004(2) -0.003(3)
N2 0.047(3) 0.054(3) 0.031(3) 0.003(2) 0.003(2) -0.007(3)
C1 0.039(4) 0.073(4) 0.040(4) -0.001(3) 0.003(3) -0.004(3)
C2 0.045(4) 0.063(4) 0.040(4) -0.001(3) 0.001(3) -0.005(3)
C3 0.039(3) 0.043(3) 0.047(4) 0.001(3) 0.005(3) 0.002(3)
C4 0.050(4) 0.072(5) 0.042(4) -0.004(4) 0.001(3) -0.001(4)
C5 0.073(5) 0.066(5) 0.066(6) 0.014(4) -0.010(4) 0.005(4)
C6 0.060(5) 0.065(5) 0.067(6) 0.010(4) -0.022(4) -0.007(4)
C7 0.059(5) 0.054(4) 0.083(6) 0.004(4) 0.001(4) 0.017(4)
C8 0.064(4) 0.053(4) 0.044(4) -0.009(3) 0.007(3) -0.004(3)
C9 0.089(6) 0.047(4) 0.065(5) -0.002(4) -0.007(5) -0.010(4)
C10 0.077(6) 0.087(6) 0.078(7) 0.018(5) -0.028(5) -0.040(5)
C11 0.049(4) 0.071(5) 0.083(6) 0.029(5) 0.002(4) -0.010(4)
C12 0.040(3) 0.048(4) 0.040(3) 0.003(3) 0.004(3) 0.000(3)
C13 0.044(4) 0.057(4) 0.044(4) 0.015(3) -0.007(3) -0.004(3)
C14 0.049(4) 0.049(4) 0.066(5) 0.020(4) -0.001(3) 0.002(3)
C15 0.063(5) 0.060(5) 0.066(5) 0.018(4) 0.006(4) 0.002(4)
C16 0.060(5) 0.063(5) 0.063(5) 0.024(4) -0.002(4) -0.005(4)
C17 0.067(5) 0.063(5) 0.070(6) 0.022(4) -0.012(4) -0.016(4)
C18 0.051(4) 0.063(4) 0.052(4) 0.022(3) 0.003(3) -0.008(3)
C19 0.114(8) 0.053(5) 0.085(7) 0.017(5) 0.004(6) 0.004(5)
C20 0.043(4) 0.048(4) 0.036(4) -0.001(3) 0.005(3) -0.002(3)
C21 0.049(4) 0.049(4) 0.047(4) 0.002(3) 0.000(3) -0.012(3)
C22 0.045(4) 0.046(3) 0.031(3) 0.000(2) -0.001(3) -0.010(3)
C23 0.063(5) 0.050(4) 0.038(4) 0.007(3) -0.001(3) -0.006(3)
C24 0.070(5) 0.064(4) 0.038(4) 0.001(3) -0.002(3) -0.016(4)
C25 0.085(6) 0.058(4) 0.055(5) -0.005(4) -0.005(4) -0.019(4)
C26 0.081(6) 0.052(4) 0.057(5) -0.002(4) 0.007(4) -0.027(4)
C27 0.080(5) 0.053(4) 0.031(3) 0.007(3) -0.004(3) -0.021(4)
C28 0.095(6) 0.049(4) 0.067(5) -0.001(4) -0.012(5) 0.001(4)
C29 0.131(10) 0.070(6) 0.103(8) -0.001(6) -0.043(7) 0.043(6)
C30 0.064(5) 0.054(4) 0.084(6) -0.013(4) 0.007(4) 0.010(4)
C31 0.041(3) 0.049(4) 0.036(3) -0.004(3) 0.002(3) 0.000(3)
C32 0.045(4) 0.060(4) 0.039(4) -0.014(3) -0.008(3) -0.010(3)
C33 0.043(4) 0.054(4) 0.044(4) -0.009(3) 0.005(3) -0.001(3)
C34 0.047(4) 0.049(4) 0.047(4) -0.006(3) 0.004(3) -0.006(3)
C35 0.050(4) 0.048(4) 0.065(5) -0.004(3) -0.008(4) 0.002(3)
C36 0.058(5) 0.046(4) 0.086(6) -0.007(4) 0.010(4) 0.006(3)
C37 0.046(4) 0.077(5) 0.055(5) -0.023(4) 0.003(3) -0.006(4)
C38 0.110(7) 0.054(5) 0.079(7) 0.004(5) -0.009(6) -0.008(5)

loop_
_atom_type_symbol
_atom_type_description
_atom_type_scat_dispersion_real
_atom_type_scat_dispersion_imag
_atom_type_scat_source
C C 0.0033 0.0016 'International Tables Vol C Tables 4.2.6.8 and 6.1.1.4'
H H 0.0000 0.0000 'International Tables Vol C Tables 4.2.6.8 and 6.1.1.4'
N N 0.0061 0.0033 'International Tables Vol C Tables 4.2.6.8 and 6.1.1.4'
O O 0.0106 0.0060 'International Tables Vol C Tables 4.2.6.8 and 6.1.1.4'
S S 0.1246 0.1234 'International Tables Vol C Tables 4.2.6.8 and 6.1.1.4'

loop_
_geom_angle_atom_site_label_1
_geom_angle_atom_site_label_2
_geom_angle_atom_site_label_3
_geom_angle
_geom_angle_site_symmetry_1
_geom_angle_site_symmetry_3
_geom_angle_publ_flag
O1 S1 O2 119.6(4) . . ?
O1 S1 N1 108.9(3) . . ?
O2 S1 N1 104.8(3) . . ?
O1 S1 C13 107.6(4) . . ?
O2 S1 C13 108.8(4) . . ?
N1 S1 C13 106.3(3) . . ?
O6 S2 O5 119.6(4) . . ?
O6 S2 N2 109.9(3) . . ?
O5 S2 N2 106.1(3) . . ?
O6 S2 C32 107.1(3) . . ?
O5 S2 C32 106.5(4) . . ?
N2 S2 C32 107.0(3) . . ?
C12 N1 C1 106.5(5) . . ?
C12 N1 S1 121.9(4) . . ?
C1 N1 S1 114.4(4) . . ?
C20 N2 C31 108.3(5) . . ?
C20 N2 S2 114.0(4) . . ?
C31 N2 S2 121.5(4) . . ?
C2 C1 N1 102.8(5) . . ?
O3 C2 C1 124.6(7) . . ?
O3 C2 C3 125.2(7) . . ?
C1 C2 C3 110.3(6) . . ?
C4 C3 C2 113.0(6) . . ?
C4 C3 C12 114.0(6) . . ?
C2 C3 C12 100.3(5) . . ?
C4 C3 C8 113.7(6) . . ?
C2 C3 C8 104.5(5) . . ?
C12 C3 C8 110.2(6) . . ?
C5 C4 C3 124.6(8) . . ?
C4 C5 C6 119.2(8) . . ?
O4 C6 C7 123.0(9) . . ?
O4 C6 C5 118.4(9) . . ?
C7 C6 C5 118.5(7) . . ?
C6 C7 C8 115.5(7) . . ?
C9 C8 C7 112.0(6) . . ?
C9 C8 C3 111.5(6) . . ?
C7 C8 C3 108.6(6) . . ?
C10 C9 C8 112.2(6) . . ?
C11 C10 C9 112.5(7) . . ?
C10 C11 C12 111.8(7) . . ?
N1 C12 C11 115.0(6) . . ?
N1 C12 C3 102.2(5) . . ?
C11 C12 C3 112.9(5) . . ?
C14 C13 C18 119.6(7) . . ?
C14 C13 S1 119.8(5) . . ?
C18 C13 S1 120.4(6) . . ?
C13 C14 C15 120.1(7) . . ?
C16 C15 C14 121.7(8) . . ?
C15 C16 C17 118.3(8) . . ?
C15 C16 C19 119.4(8) . . ?
C17 C16 C19 122.2(7) . . ?
C16 C17 C18 121.6(7) . . ?
C13 C18 C17 118.7(7) . . ?
N2 C20 C21 102.5(5) . . ?
O7 C21 C22 125.8(7) . . ?
O7 C21 C20 124.0(7) . . ?
C22 C21 C20 110.2(6) . . ?
C23 C22 C21 113.4(6) . . ?
C23 C22 C27 112.2(6) . . ?
C21 C22 C27 105.1(5) . . ?
C23 C22 C31 112.2(5) . . ?
C21 C22 C31 101.5(5) . . ?
C27 C22 C31 111.7(5) . . ?
C24 C23 C22 125.4(7) . . ?
C23 C24 C25 120.8(8) . . ?
O8 C25 C24 120.9(9) . . ?
O8 C25 C26 122.0(8) . . ?
C24 C25 C26 117.0(7) . . ?
C25 C26 C27 116.1(7) . . ?
C28 C27 C26 110.2(7) . . ?
C28 C27 C22 112.4(6) . . ?
C26 C27 C22 109.4(6) . . ?
C27 C28 C29 113.5(7) . . ?
C30 C29 C28 111.5(8) . . ?
C29 C30 C31 114.1(8) . . ?
N2 C31 C30 114.5(6) . . ?
N2 C31 C22 101.7(5) . . ?
C30 C31 C22 113.1(5) . . ?
C37 C32 C33 120.0(7) . . ?
C37 C32 S2 121.7(6) . . ?
C33 C32 S2 118.1(5) . . ?
C34 C33 C32 118.5(6) . . ?
C33 C34 C35 122.0(7) . . ?
C36 C35 C34 116.6(7) . . ?
C36 C35 C38 122.9(7) . . ?
C34 C35 C38 120.6(8) . . ?
C37 C36 C35 122.5(7) . . ?
C36 C37 C32 120.3(7) . . ?

loop_
_geom_bond_atom_site_label_1
_geom_bond_atom_site_label_2
_geom_bond_distance
_geom_bond_site_symmetry_2
_geom_bond_publ_flag
S1 O1 1.417(5) . ?
S1 O2 1.436(6) . ?
S1 N1 1.619(6) . ?
S1 C13 1.769(7) . ?
S2 O6 1.384(6) . ?
S2 O5 1.437(6) . ?
S2 N2 1.624(6) . ?
S2 C32 1.775(7) . ?
O3 C2 1.197(8) . ?
O4 C6 1.221(10) . ?
O7 C21 1.202(9) . ?
O8 C25 1.215(10) . ?
N1 C12 1.501(8) . ?
N1 C1 1.510(9) . ?
N2 C20 1.497(9) . ?
N2 C31 1.507(8) . ?
C1 C2 1.507(10) . ?
C2 C3 1.552(10) . ?
C3 C4 1.438(10) . ?
C3 C12 1.558(9) . ?
C3 C8 1.560(9) . ?
C4 C5 1.346(11) . ?
C5 C6 1.490(12) . ?
C6 C7 1.469(12) . ?
C7 C8 1.525(11) . ?
C8 C9 1.518(10) . ?
C9 C10 1.517(12) . ?
C10 C11 1.505(13) . ?
C11 C12 1.533(9) . ?
C13 C14 1.372(10) . ?
C13 C18 1.384(9) . ?
C14 C15 1.381(11) . ?
C15 C16 1.359(10) . ?
C16 C17 1.369(12) . ?
C16 C19 1.535(12) . ?
C17 C18 1.399(11) . ?
C20 C21 1.527(10) . ?
C21 C22 1.527(10) . ?
C22 C23 1.485(9) . ?
C22 C27 1.550(9) . ?
C22 C31 1.558(9) . ?
C23 C24 1.307(10) . ?
C24 C25 1.477(11) . ?
C25 C26 1.490(12) . ?
C26 C27 1.520(11) . ?
C27 C28 1.515(12) . ?
C28 C29 1.538(14) . ?
C29 C30 1.502(13) . ?
C30 C31 1.524(10) . ?
C32 C37 1.363(10) . ?
C32 C33 1.405(10) . ?
C33 C34 1.385(10) . ?
C34 C35 1.395(10) . ?
C35 C36 1.391(12) . ?
C35 C38 1.491(11) . ?
C36 C37 1.361(12) . ?
